data_7713610
loop_
_publ_author_name
'Guo, Dianjun'
'Rajeshkumar, Thayalan'
'Zhu, Shan'
'Yuan, Qingbing'
'Hong, Dongjing'
'Zhou, Shuangliu'
'Zhu, Xiancui'
'Maron, Laurent'
'Wang, Shaowu'

_publ_section_title
;
 Aryl C--H bond functionalization with diphenyldiazomethane induced by
 rare-earth metal alkyl complexes
;
_journal_name_full 'Dalton Transactions'
_journal_paper_doi 10.1039/D3DT01714A
_journal_year 2023
_chemical_formula_moiety 'C54 H47 N4 O Y'
_chemical_formula_sum 'C54 H47 N4 O Y'
_chemical_formula_weight 856.86
_space_group_crystal_system triclinic
_space_group_IT_number 2
_space_group_name_Hall '-P 1'
_space_group_name_H-M_alt 'P -1'
_atom_sites_solution_hydrogens geom
_atom_sites_solution_primary dual
_audit_creation_date 2022-07-25
_audit_creation_method
;
Olex2 1.3
(compiled 2020.11.12 svn.r5f609507 for OlexSys, GUI svn.r6408)
;
_audit_update_record
;
2022-08-13 deposited with the CCDC.	2023-07-19 downloaded from the CCDC.
;
_cell_angle_alpha 85.25(4)
_cell_angle_beta 76.64(3)
_cell_angle_gamma 74.83(7)
_cell_formula_units_Z 2
_cell_length_a 10.74(3)
_cell_length_b 13.66(3)
_cell_length_c 17.96(5)
_cell_measurement_reflns_used 6302
_cell_measurement_temperature 293.15
_cell_measurement_theta_max 23.20
_cell_measurement_theta_min 2.20
_cell_volume 2474(11)
_computing_cell_refinement 'SAINT v8.37A (Bruker, 2015)'
_computing_data_reduction 'SAINT v8.37A (Bruker, 2015)'
_computing_molecular_graphics 'Olex2 1.3 (Dolomanov et al., 2009)'
_computing_publication_material 'Olex2 1.3 (Dolomanov et al., 2009)'
_computing_structure_refinement 'SHELXL 2018/3 (Sheldrick, 2015)'
_computing_structure_solution 'ShelXT (Sheldrick, 2015)'
_diffrn_ambient_temperature 293.15
_diffrn_measured_fraction_theta_full 0.996
_diffrn_measured_fraction_theta_max 0.979
_diffrn_measurement_device_type 'Bruker APEX-II CCD'
_diffrn_measurement_method '\f and \w scans'
_diffrn_radiation_type MoK\a
_diffrn_radiation_wavelength 0.71073
_diffrn_reflns_av_R_equivalents 0.0665
_diffrn_reflns_av_unetI/netI 0.1051
_diffrn_reflns_Laue_measured_fraction_full 0.996
_diffrn_reflns_Laue_measured_fraction_max 0.979
_diffrn_reflns_limit_h_max 13
_diffrn_reflns_limit_h_min -13
_diffrn_reflns_limit_k_max 17
_diffrn_reflns_limit_k_min -17
_diffrn_reflns_limit_l_max 23
_diffrn_reflns_limit_l_min -23
_diffrn_reflns_number 28928
_diffrn_reflns_point_group_measured_fraction_full 0.996
_diffrn_reflns_point_group_measured_fraction_max 0.979
_diffrn_reflns_theta_full 25.242
_diffrn_reflns_theta_max 27.574
_diffrn_reflns_theta_min 1.545
_diffrn_source_current 30.0
_diffrn_source_power 1.5
_diffrn_source_voltage 50.0
_diffrn_standards_number 0
_exptl_absorpt_coefficient_mu 1.218
_exptl_absorpt_correction_T_max 0.7456
_exptl_absorpt_correction_T_min 0.4832
_exptl_absorpt_correction_type none
_exptl_absorpt_process_details
;
SADABS-2016/2 (Bruker,2016/2) was used for absorption correction.
wR2(int) was 0.0944 before and 0.0519 after correction.
The Ratio of minimum to maximum transmission is 0.6481.
The \l/2 correction factor is Not present.
;
_exptl_crystal_colour 'clear light black'
_exptl_crystal_colour_lustre clear
_exptl_crystal_colour_modifier light
_exptl_crystal_colour_primary black
_exptl_crystal_density_diffrn 1.151
_exptl_crystal_description block
_exptl_crystal_F_000 892
_exptl_crystal_size_max 0.22
_exptl_crystal_size_mid 0.21
_exptl_crystal_size_min 0.2
_refine_diff_density_max 0.624
_refine_diff_density_min -0.354
_refine_diff_density_rms 0.059
_refine_ls_extinction_method none
_refine_ls_goodness_of_fit_ref 0.980
_refine_ls_hydrogen_treatment constr
_refine_ls_matrix_type full
_refine_ls_number_parameters 588
_refine_ls_number_reflns 11192
_refine_ls_number_restraints 249
_refine_ls_restrained_S_all 0.978
_refine_ls_R_factor_all 0.1264
_refine_ls_R_factor_gt 0.0630
_refine_ls_shift/su_max 0.001
_refine_ls_shift/su_mean 0.000
_refine_ls_structure_factor_coef Fsqd
_refine_ls_weighting_details 'w=1/[\s^2^(Fo^2^)+(0.0823P)^2^] where P=(Fo^2^+2Fc^2^)/3'
_refine_ls_weighting_scheme calc
_refine_ls_wR_factor_gt 0.1430
_refine_ls_wR_factor_ref 0.1643
_reflns_Friedel_coverage 0.000
_reflns_number_gt 6191
_reflns_number_total 11192
_reflns_threshold_expression 'I > 2\s(I)'
_cod_data_source_file d3dt01714a2.cif
_cod_data_source_block 7j
_cod_original_cell_volume 2473(11)
_cod_database_code 7713610
_shelx_shelxl_version_number 2018/3
_shelx_space_group_comment
;
The symmetry employed for this shelxl refinement is uniquely defined
by the following loop, which should always be used as a source of
symmetry information in preference to the above space-group names.
They are only intended as comments.
;
_shelx_estimated_absorpt_t_max 0.793
_shelx_estimated_absorpt_t_min 0.775
_olex2_refinement_description
;
1. Fixed Uiso
 At 1.2 times of:
  All C(H) groups, All C(H,H) groups
 At 1.5 times of:
  All C(H,H,H) groups
2. Restrained distances
 O1-C51 \\sim O1A-C51A
 with sigma of 0.02
 O1-C54 \\sim O1A-C54A
 with sigma of 0.02
 C51-C52 \\sim C51A-C52A
 with sigma of 0.02
 C54-C53 \\sim C54A-C53A
 with sigma of 0.02
 C53-C52 \\sim C53A-C52A
 with sigma of 0.02
 Y1-C51 \\sim Y1-C51A
 with sigma of 0.04
 Y1-C54 \\sim Y1-C54A
 with sigma of 0.04
 O1-C53 \\sim O1A-C53A
 with sigma of 0.04
 O1-C52 \\sim O1A-C52A
 with sigma of 0.04
 C51-C54 \\sim C51A-C54A
 with sigma of 0.04
 C51-C53 \\sim C51A-C53A
 with sigma of 0.04
 C54-C52 \\sim C54A-C52A
 with sigma of 0.04
 Y1-O1 \\sim Y1-O1A
 with sigma of 0.02
 O1A-C54A \\sim O1-C54 \\sim O1-C51 \\sim O1A-C51A
 with sigma of 0.02
 C54A-C53A \\sim C54-C53 \\sim C52-C51 \\sim C52A-C51A
 with sigma of 0.02
 C53A-C52A \\sim C53-C52
 with sigma of 0.02
3. Uiso/Uaniso restraints and constraints
O1 \\sim C51 \\sim C54 \\sim C53 \\sim C52 \\sim C51A \\sim C52A \\sim C53A
\\sim C54A \\sim O1A: within 2A with sigma of 0.01 and sigma for terminal atoms
of 0.02 within 2A
Uanis(O1A) \\sim Ueq, Uanis(O1) \\sim Ueq: with sigma of 0.01 and sigma for
terminal atoms of 0.02
4. Rigid body (RIGU) restrains
 C52, C54, C53, C51, O1
 with sigma for 1-2 distances of 0.001 and sigma for 1-3 distances of 0.002
 C52A, C54A, C53A, O1A, C51A
 with sigma for 1-2 distances of 0.001 and sigma for 1-3 distances of 0.002
5. Others
 Sof(C51A)=Sof(H51C)=Sof(H51D)=Sof(C52A)=Sof(H52C)=Sof(H52D)=Sof(C53A)=
 Sof(H53C)=Sof(H53D)=Sof(C54A)=Sof(H54C)=Sof(H54D)=Sof(O1A)=1-FVAR(1)
 Sof(O1)=Sof(C51)=Sof(H51A)=Sof(H51B)=Sof(C54)=Sof(H54A)=Sof(H54B)=Sof(C53)=
 Sof(H53A)=Sof(H53B)=Sof(C52)=Sof(H52A)=Sof(H52B)=FVAR(1)
6.a Ternary CH refined with riding coordinates:
 C20(H20), C19(H19)
6.b Secondary CH2 refined with riding coordinates:
 C51(H51A,H51B), C54(H54A,H54B), C53(H53A,H53B), C52(H52A,H52B), C51A(H51C,
 H51D), C52A(H52C,H52D), C53A(H53C,H53D), C54A(H54C,H54D)
6.c Aromatic/amide H refined with riding coordinates:
 C31(H31), C25(H25), C29(H29), C2(H2), C1(H1), C37(H37), C17(H17), C38(H38),
 C3(H3), C39(H39), C32(H32), C35(H35), C11(H11), C28(H28), C41(H41), C50(H50),
 C27(H27), C7(H7), C13(H13), C26(H26), C16(H16), C8(H8), C15(H15), C10(H10),
 C14(H14), C42(H42), C47(H47), C44(H44), C40(H40), C9(H9), C34(H34), C49(H49),
 C43(H43), C48(H48)
6.d Idealised Me refined as rotating group:
 C22(H22A,H22B,H22C)
;
_olex2_submission_special_instructions 'No special instructions were received'

loop_
_space_group_symop_operation_xyz
'x, y, z'
'-x, -y, -z'

loop_
_atom_site_label
_atom_site_type_symbol
_atom_site_fract_x
_atom_site_fract_y
_atom_site_fract_z
_atom_site_U_iso_or_equiv
_atom_site_adp_type
_atom_site_occupancy
_atom_site_site_symmetry_order
_atom_site_calc_flag
_atom_site_refinement_flags_posn
_atom_site_refinement_flags_adp
_atom_site_refinement_flags_occupancy
_atom_site_disorder_assembly
_atom_site_disorder_group
Y1 Y 0.43816(3) 0.26172(3) 0.76448(2) 0.04705(14) Uani 1 1 d D . . . .
N3 N 0.1787(3) 0.3627(2) 0.82226(14) 0.0397(7) Uani 1 1 d . . . . .
C20 C 0.2034(3) 0.2050(3) 0.78787(17) 0.0387(8) Uani 1 1 d . . . . .
H20 H 0.195151 0.134985 0.790697 0.046 Uiso 1 1 calc R U . . .
C5 C 0.1861(4) 0.4626(3) 0.69452(19) 0.0478(9) Uani 1 1 d . . . . .
N2 N 0.4055(3) 0.4360(3) 0.72775(17) 0.0572(8) Uani 1 1 d . . . . .
C21 C 0.1871(3) 0.2635(3) 0.84969(17) 0.0380(8) Uani 1 1 d . . . . .
C18 C 0.1876(3) 0.3663(3) 0.74271(18) 0.0415(8) Uani 1 1 d . . . . .
N1 N 0.4062(3) 0.2734(2) 0.89784(16) 0.0536(8) Uani 1 1 d . . . . .
C19 C 0.2057(3) 0.2690(3) 0.72144(18) 0.0396(8) Uani 1 1 d . . . . .
H19 H 0.199574 0.249588 0.671346 0.048 Uiso 1 1 calc R U . . .
O1 O 0.6576(10) 0.2324(12) 0.7751(12) 0.084(2) Uani 0.495(14) 1 d D U P A 1
C30 C 0.2187(4) 0.1157(3) 0.94066(18) 0.0468(9) Uani 1 1 d . . . . .
N4 N 0.5712(3) 0.2435(3) 0.62697(19) 0.0661(9) Uani 1 1 d . . . . .
C24 C 0.0495(4) 0.2730(3) 0.9853(2) 0.0502(10) Uani 1 1 d . . . . .
C23 C 0.1870(3) 0.2325(3) 0.93335(18) 0.0448(9) Uani 1 1 d . . . . .
C31 C 0.1316(4) 0.0636(3) 0.9280(2) 0.0510(9) Uani 1 1 d . . . . .
H31 H 0.052006 0.099801 0.916203 0.061 Uiso 1 1 calc R U . . .
C12 C 0.2092(4) 0.4352(3) 0.6093(2) 0.0560(10) Uani 1 1 d . . . . .
C4 C 0.2971(4) 0.5038(3) 0.70882(19) 0.0544(10) Uani 1 1 d . . . . .
C36 C 0.2930(4) 0.2732(3) 0.95409(19) 0.0489(9) Uani 1 1 d . . . . .
C6 C 0.0483(4) 0.5390(3) 0.7136(2) 0.0579(10) Uani 1 1 d . . . . .
C25 C -0.0584(4) 0.3254(3) 0.9581(2) 0.0633(12) Uani 1 1 d . . . . .
H25 H -0.048563 0.339718 0.905782 0.076 Uiso 1 1 calc R U . . .
C22 C 0.1604(4) 0.4517(3) 0.86871(19) 0.0526(10) Uani 1 1 d . . . . .
H22A H 0.240727 0.448321 0.884808 0.079 Uiso 1 1 calc R U . . .
H22B H 0.090165 0.451937 0.912899 0.079 Uiso 1 1 calc R U . . .
H22C H 0.138593 0.512644 0.838652 0.079 Uiso 1 1 calc R U . . .
C29 C 0.0296(5) 0.2495(3) 1.0637(2) 0.0709(12) Uani 1 1 d . . . . .
H29 H 0.099863 0.211252 1.083941 0.085 Uiso 1 1 calc R U . . .
C2 C 0.4345(5) 0.5947(4) 0.7240(2) 0.0781(15) Uani 1 1 d . . . . .
H2 H 0.472471 0.647862 0.726553 0.094 Uiso 1 1 calc R U . . .
C33 C 0.4928(4) 0.0886(3) 0.7162(2) 0.0580(10) Uani 1 1 d . . . . .
C1 C 0.4861(5) 0.4952(4) 0.7374(2) 0.0710(13) Uani 1 1 d . . . . .
H1 H 0.566690 0.469714 0.751611 0.085 Uiso 1 1 calc R U . . .
C37 C 0.2998(4) 0.3123(3) 1.0195(2) 0.0683(12) Uani 1 1 d . . . . .
H37 H 0.236672 0.319463 1.065194 0.082 Uiso 1 1 calc R U . . .
C45 C 0.5508(4) 0.0725(3) 0.6398(2) 0.0627(11) Uani 1 1 d . . . . .
C17 C 0.3276(5) 0.4344(3) 0.5588(2) 0.0795(14) Uani 1 1 d . . . . .
H17 H 0.395104 0.450561 0.575730 0.095 Uiso 1 1 calc R U . . .
C38 C 0.4204(5) 0.3401(4) 1.0051(2) 0.0783(14) Uani 1 1 d . . . . .
H38 H 0.452079 0.369710 1.039233 0.094 Uiso 1 1 calc R U . . .
C46 C 0.5900(4) 0.1555(3) 0.5919(2) 0.0674(12) Uani 1 1 d . . . . .
C3 C 0.3131(5) 0.6019(3) 0.7055(2) 0.0687(13) Uani 1 1 d . . . . .
H3 H 0.254271 0.660975 0.693299 0.082 Uiso 1 1 calc R U . . .
C39 C 0.4808(4) 0.3155(3) 0.9324(2) 0.0685(12) Uani 1 1 d . . . . .
H39 H 0.563087 0.325786 0.908456 0.082 Uiso 1 1 calc R U . . .
C32 C 0.1602(5) -0.0409(3) 0.9323(2) 0.0664(12) Uani 1 1 d . . . . .
H32 H 0.100437 -0.074189 0.922738 0.080 Uiso 1 1 calc R U . . .
C35 C 0.3327(5) 0.0579(4) 0.9600(3) 0.0808(14) Uani 1 1 d . . . . .
H35 H 0.392523 0.090304 0.970713 0.097 Uiso 1 1 calc R U . . .
C11 C -0.0578(4) 0.5155(4) 0.7647(2) 0.0693(12) Uani 1 1 d . . . . .
H11 H -0.045638 0.452690 0.790061 0.083 Uiso 1 1 calc R U . . .
C28 C -0.0927(6) 0.2821(4) 1.1112(3) 0.0818(16) Uani 1 1 d . . . . .
H28 H -0.103572 0.267143 1.163375 0.098 Uiso 1 1 calc R U . . .
C41 C 0.4658(4) 0.0023(3) 0.7585(3) 0.0797(14) Uani 1 1 d . . . . .
H41 H 0.427329 0.009131 0.810430 0.096 Uiso 1 1 calc R U . . .
C50 C 0.6217(5) 0.3168(4) 0.5884(3) 0.0938(17) Uani 1 1 d . . . . .
H50 H 0.610944 0.376543 0.613214 0.113 Uiso 1 1 calc R U . . .
C27 C -0.1983(6) 0.3363(4) 1.0826(3) 0.0883(18) Uani 1 1 d . . . . .
H27 H -0.280544 0.358311 1.115204 0.106 Uiso 1 1 calc R U . . .
C7 C 0.0256(6) 0.6307(3) 0.6747(3) 0.0840(14) Uani 1 1 d . . . . .
H7 H 0.093912 0.647596 0.638134 0.101 Uiso 1 1 calc R U . . .
C13 C 0.1108(5) 0.4137(3) 0.5817(2) 0.0739(13) Uani 1 1 d . . . . .
H13 H 0.029441 0.414684 0.614226 0.089 Uiso 1 1 calc R U . . .
C26 C -0.1824(4) 0.3580(4) 1.0057(3) 0.0785(14) Uani 1 1 d . . . . .
H26 H -0.253885 0.394128 0.985508 0.094 Uiso 1 1 calc R U . . .
C16 C 0.3470(7) 0.4095(4) 0.4825(3) 0.0985(18) Uani 1 1 d . . . . .
H16 H 0.428779 0.406169 0.449683 0.118 Uiso 1 1 calc R U . . .
C8 C -0.0980(8) 0.6982(4) 0.6895(4) 0.110(2) Uani 1 1 d . . . . .
H8 H -0.112073 0.759944 0.662648 0.132 Uiso 1 1 calc R U . . .
C15 C 0.2498(7) 0.3903(4) 0.4558(3) 0.0976(18) Uani 1 1 d . . . . .
H15 H 0.262215 0.376953 0.404323 0.117 Uiso 1 1 calc R U . . .
C10 C -0.1813(5) 0.5819(5) 0.7795(3) 0.0937(16) Uani 1 1 d . . . . .
H10 H -0.251138 0.563494 0.813785 0.112 Uiso 1 1 calc R U . . .
C14 C 0.1327(6) 0.3903(4) 0.5047(3) 0.0906(16) Uani 1 1 d . . . . .
H14 H 0.065969 0.374578 0.486649 0.109 Uiso 1 1 calc R U . . .
C42 C 0.4934(6) -0.0920(4) 0.7272(4) 0.110(2) Uani 1 1 d . . . . .
H42 H 0.474795 -0.146935 0.757736 0.132 Uiso 1 1 calc R U . . .
C47 C 0.6534(7) 0.1458(4) 0.5152(3) 0.118(2) Uani 1 1 d . . . . .
H47 H 0.661967 0.086782 0.489997 0.141 Uiso 1 1 calc R U . . .
C44 C 0.5764(6) -0.0234(4) 0.6068(3) 0.1004(17) Uani 1 1 d . . . . .
H44 H 0.612666 -0.031333 0.554683 0.121 Uiso 1 1 calc R U . . .
C40 C 0.2744(5) -0.0954(4) 0.9505(3) 0.0803(14) Uani 1 1 d . . . . .
H40 H 0.292783 -0.165872 0.953497 0.096 Uiso 1 1 calc R U . . .
C9 C -0.2001(7) 0.6744(5) 0.7437(4) 0.109(2) Uani 1 1 d . . . . .
H9 H -0.281485 0.721351 0.755631 0.131 Uiso 1 1 calc R U . . .
C34 C 0.3612(6) -0.0476(4) 0.9642(3) 0.0980(18) Uani 1 1 d . . . . .
H34 H 0.440002 -0.084814 0.976322 0.118 Uiso 1 1 calc R U . . .
C49 C 0.6897(7) 0.3077(5) 0.5125(3) 0.129(3) Uani 1 1 d . . . . .
H49 H 0.725147 0.359643 0.487149 0.155 Uiso 1 1 calc R U . . .
C51 C 0.7143(12) 0.1427(13) 0.8141(10) 0.095(2) Uani 0.495(14) 1 d D U P A 1
H51A H 0.736340 0.084206 0.781960 0.114 Uiso 0.495(14) 1 calc R U P A 1
H51B H 0.653333 0.131167 0.860989 0.114 Uiso 0.495(14) 1 calc R U P A 1
C43 C 0.5482(6) -0.1037(4) 0.6511(4) 0.116(2) Uani 1 1 d . . . . .
H43 H 0.566349 -0.166834 0.629398 0.139 Uiso 1 1 calc R U . . .
C48 C 0.7029(8) 0.2222(5) 0.4769(3) 0.152(3) Uani 1 1 d . . . . .
H48 H 0.746197 0.214994 0.425679 0.183 Uiso 1 1 calc R U . . .
C54 C 0.7612(11) 0.2788(13) 0.7361(9) 0.103(3) Uani 0.495(14) 1 d D U P A 1
H54A H 0.734707 0.351692 0.742794 0.123 Uiso 0.495(14) 1 calc R U P A 1
H54B H 0.784486 0.265177 0.681850 0.123 Uiso 0.495(14) 1 calc R U P A 1
C53 C 0.8718(11) 0.2317(14) 0.7724(8) 0.100(3) Uani 0.495(14) 1 d D U P A 1
H53A H 0.946988 0.197264 0.734308 0.121 Uiso 0.495(14) 1 calc R U P A 1
H53B H 0.897644 0.283516 0.794839 0.121 Uiso 0.495(14) 1 calc R U P A 1
C52 C 0.8340(11) 0.1602(14) 0.8309(9) 0.098(2) Uani 0.495(14) 1 d D U P A 1
H52A H 0.815509 0.188020 0.881423 0.117 Uiso 0.495(14) 1 calc R U P A 1
H52B H 0.903016 0.097615 0.828237 0.117 Uiso 0.495(14) 1 calc R U P A 1
C51A C 0.6925(11) 0.1158(12) 0.8269(9) 0.093(2) Uani 0.505(14) 1 d D U P A 2
H51C H 0.693613 0.057005 0.799684 0.112 Uiso 0.505(14) 1 calc R U P A 2
H51D H 0.627285 0.119311 0.874715 0.112 Uiso 0.505(14) 1 calc R U P A 2
C52A C 0.8225(10) 0.1069(14) 0.8422(8) 0.101(3) Uani 0.505(14) 1 d D U P A 2
H52C H 0.814312 0.121333 0.895319 0.122 Uiso 0.505(14) 1 calc R U P A 2
H52D H 0.877336 0.038585 0.832173 0.122 Uiso 0.505(14) 1 calc R U P A 2
C53A C 0.8799(11) 0.1777(13) 0.7934(9) 0.098(3) Uani 0.505(14) 1 d D U P A 2
H53C H 0.960462 0.142906 0.759081 0.117 Uiso 0.505(14) 1 calc R U P A 2
H53D H 0.900940 0.224722 0.823219 0.117 Uiso 0.505(14) 1 calc R U P A 2
C54A C 0.7814(11) 0.2321(13) 0.7495(9) 0.100(2) Uani 0.505(14) 1 d D U P A 2
H54C H 0.770036 0.304730 0.751838 0.120 Uiso 0.505(14) 1 calc R U P A 2
H54D H 0.811398 0.213020 0.696286 0.120 Uiso 0.505(14) 1 calc R U P A 2
O1A O 0.6594(10) 0.2072(12) 0.7810(11) 0.085(2) Uani 0.505(14) 1 d D U P A 2

loop_
_atom_site_aniso_label
_atom_site_aniso_U_11
_atom_site_aniso_U_22
_atom_site_aniso_U_33
_atom_site_aniso_U_23
_atom_site_aniso_U_13
_atom_site_aniso_U_12
Y1 0.0476(2) 0.0602(3) 0.0387(2) 0.00167(16) -0.00828(15) -0.02471(17)
N3 0.0532(17) 0.0398(17) 0.0300(15) -0.0084(12) -0.0057(12) -0.0191(13)
C20 0.0440(19) 0.041(2) 0.0365(18) -0.0066(15) -0.0072(15) -0.0196(16)
C5 0.069(2) 0.038(2) 0.0355(19) -0.0056(15) -0.0100(17) -0.0116(18)
N2 0.067(2) 0.064(2) 0.0476(19) -0.0006(16) -0.0054(16) -0.0357(19)
C21 0.0447(19) 0.043(2) 0.0327(18) -0.0035(15) -0.0098(15) -0.0203(16)
C18 0.050(2) 0.046(2) 0.0331(18) -0.0039(15) -0.0110(15) -0.0173(17)
N1 0.0586(19) 0.071(2) 0.0459(18) 0.0010(15) -0.0203(15) -0.0354(17)
C19 0.0438(19) 0.045(2) 0.0336(18) -0.0064(15) -0.0107(15) -0.0143(16)
O1 0.050(3) 0.123(6) 0.086(4) 0.005(4) -0.014(2) -0.036(3)
C30 0.054(2) 0.057(2) 0.0344(19) 0.0051(16) -0.0102(16) -0.0245(19)
N4 0.077(2) 0.064(2) 0.052(2) 0.0049(18) -0.0027(17) -0.0190(19)
C24 0.064(2) 0.053(2) 0.041(2) -0.0115(17) 0.0002(18) -0.035(2)
C23 0.055(2) 0.056(2) 0.0318(18) -0.0026(16) -0.0070(16) -0.0291(18)
C31 0.055(2) 0.056(3) 0.047(2) -0.0014(18) -0.0074(17) -0.0261(19)
C12 0.089(3) 0.038(2) 0.038(2) -0.0044(16) -0.016(2) -0.009(2)
C4 0.080(3) 0.052(2) 0.0313(19) -0.0051(17) 0.0030(19) -0.030(2)
C36 0.063(2) 0.061(3) 0.0364(19) 0.0011(17) -0.0157(17) -0.036(2)
C6 0.088(3) 0.042(2) 0.043(2) -0.0082(18) -0.021(2) -0.008(2)
C25 0.063(3) 0.072(3) 0.059(3) -0.023(2) 0.005(2) -0.034(2)
C22 0.076(3) 0.047(2) 0.041(2) -0.0091(17) -0.0071(18) -0.028(2)
C29 0.094(3) 0.073(3) 0.049(2) -0.007(2) 0.006(2) -0.043(3)
C2 0.106(4) 0.076(4) 0.061(3) -0.022(2) 0.016(3) -0.061(3)
C33 0.047(2) 0.055(3) 0.070(3) 0.007(2) -0.015(2) -0.0093(19)
C1 0.082(3) 0.080(4) 0.059(3) -0.015(2) 0.005(2) -0.048(3)
C37 0.088(3) 0.090(3) 0.044(2) -0.006(2) -0.017(2) -0.048(3)
C45 0.065(3) 0.052(3) 0.067(3) -0.007(2) -0.012(2) -0.006(2)
C17 0.118(4) 0.074(3) 0.044(2) -0.005(2) -0.004(3) -0.031(3)
C38 0.094(3) 0.113(4) 0.054(3) -0.013(3) -0.026(2) -0.059(3)
C46 0.083(3) 0.055(3) 0.053(3) -0.005(2) -0.011(2) 0.002(2)
C3 0.114(4) 0.048(3) 0.039(2) -0.0011(18) 0.006(2) -0.032(3)
C39 0.069(3) 0.096(3) 0.063(3) 0.000(2) -0.030(2) -0.047(3)
C32 0.075(3) 0.067(3) 0.064(3) 0.000(2) -0.007(2) -0.039(3)
C35 0.093(3) 0.081(4) 0.098(4) 0.036(3) -0.061(3) -0.049(3)
C11 0.071(3) 0.069(3) 0.059(3) -0.006(2) -0.020(2) 0.004(2)
C28 0.121(4) 0.082(4) 0.047(3) -0.022(2) 0.020(3) -0.062(3)
C41 0.075(3) 0.054(3) 0.097(4) 0.004(3) -0.007(3) -0.005(2)
C50 0.131(4) 0.071(3) 0.061(3) 0.005(2) 0.016(3) -0.026(3)
C27 0.101(4) 0.079(4) 0.082(4) -0.040(3) 0.038(3) -0.057(3)
C7 0.122(4) 0.051(3) 0.074(3) 0.001(2) -0.033(3) -0.004(3)
C13 0.097(3) 0.070(3) 0.055(3) -0.014(2) -0.029(2) -0.006(3)
C26 0.065(3) 0.078(3) 0.091(4) -0.031(3) 0.010(3) -0.029(2)
C16 0.150(5) 0.096(4) 0.044(3) -0.014(3) -0.001(3) -0.036(4)
C8 0.150(6) 0.062(4) 0.120(5) -0.015(3) -0.072(5) 0.013(4)
C15 0.162(6) 0.080(4) 0.046(3) -0.010(3) -0.029(4) -0.014(4)
C10 0.088(4) 0.110(5) 0.072(3) -0.020(3) -0.026(3) 0.008(3)
C14 0.130(5) 0.085(4) 0.060(3) -0.017(3) -0.045(3) -0.006(3)
C42 0.096(4) 0.049(3) 0.159(6) 0.016(4) -0.001(4) -0.003(3)
C47 0.190(7) 0.075(4) 0.054(3) -0.006(3) 0.011(4) -0.005(4)
C44 0.115(4) 0.067(4) 0.103(4) -0.019(3) -0.002(3) -0.008(3)
C40 0.103(4) 0.060(3) 0.084(3) 0.020(2) -0.029(3) -0.031(3)
C9 0.107(5) 0.104(5) 0.101(5) -0.051(4) -0.045(4) 0.035(4)
C34 0.109(4) 0.067(3) 0.136(5) 0.047(3) -0.072(4) -0.030(3)
C49 0.175(6) 0.084(4) 0.083(4) 0.014(3) 0.047(4) -0.023(4)
C51 0.053(3) 0.136(6) 0.104(4) 0.016(4) -0.023(3) -0.037(3)
C43 0.123(5) 0.059(4) 0.141(6) -0.025(4) 0.006(4) -0.005(3)
C48 0.238(9) 0.079(4) 0.074(4) -0.001(4) 0.052(5) 0.000(5)
C54 0.051(3) 0.139(6) 0.119(5) 0.024(5) -0.015(3) -0.039(4)
C53 0.064(3) 0.138(7) 0.115(5) 0.010(5) -0.030(3) -0.048(4)
C52 0.060(3) 0.138(6) 0.107(5) 0.011(4) -0.029(3) -0.041(4)
C51A 0.055(3) 0.132(6) 0.099(5) 0.018(4) -0.023(3) -0.037(3)
C52A 0.059(3) 0.147(7) 0.105(5) 0.021(5) -0.028(3) -0.037(4)
C53A 0.057(3) 0.139(6) 0.107(5) 0.013(5) -0.027(3) -0.040(4)
C54A 0.053(3) 0.138(6) 0.112(4) 0.025(4) -0.019(3) -0.035(3)
O1A 0.052(2) 0.125(6) 0.085(4) 0.009(4) -0.018(2) -0.034(3)

loop_
_atom_type_symbol
_atom_type_description
_atom_type_scat_dispersion_real
_atom_type_scat_dispersion_imag
_atom_type_scat_source
C C 0.0033 0.0016 'International Tables Vol C Tables 4.2.6.8 and 6.1.1.4'
H H 0.0000 0.0000 'International Tables Vol C Tables 4.2.6.8 and 6.1.1.4'
N N 0.0061 0.0033 'International Tables Vol C Tables 4.2.6.8 and 6.1.1.4'
O O 0.0106 0.0060 'International Tables Vol C Tables 4.2.6.8 and 6.1.1.4'
Y Y -2.7962 3.5667 'International Tables Vol C Tables 4.2.6.8 and 6.1.1.4'

loop_
_geom_angle_atom_site_label_1
_geom_angle_atom_site_label_2
_geom_angle_atom_site_label_3
_geom_angle
_geom_angle_site_symmetry_1
_geom_angle_site_symmetry_3
_geom_angle_publ_flag
N3 Y1 C21 29.09(12) . . ?
N3 Y1 C18 29.31(13) . . ?
C20 Y1 N3 47.44(17) . . ?
C20 Y1 C21 28.76(12) . . ?
C20 Y1 C18 48.01(18) . . ?
N2 Y1 N3 70.54(13) . . ?
N2 Y1 C20 110.17(15) . . ?
N2 Y1 C21 99.61(13) . . ?
N2 Y1 C18 62.34(13) . . ?
N2 Y1 C19 86.96(13) . . ?
N2 Y1 N4 80.90(14) . . ?
N2 Y1 C33 144.19(17) . . ?
N2 Y1 O1A 105.9(4) . . ?
C21 Y1 C18 48.42(17) . . ?
N1 Y1 N3 71.30(11) . . ?
N1 Y1 C20 88.79(10) . . ?
N1 Y1 N2 100.19(13) . . ?
N1 Y1 C21 63.66(12) . . ?
N1 Y1 C18 100.56(12) . . ?
N1 Y1 C19 111.75(13) . . ?
N1 Y1 N4 155.63(14) . . ?
N1 Y1 C33 115.61(14) . . ?
N1 Y1 O1A 78.8(5) . . ?
C19 Y1 N3 47.53(16) . . ?
C19 Y1 C20 29.82(13) . . ?
C19 Y1 C21 48.33(18) . . ?
C19 Y1 C18 28.44(13) . . ?
O1 Y1 N3 146.0(6) . . ?
O1 Y1 C20 151.7(4) . . ?
O1 Y1 N2 97.4(4) . . ?
O1 Y1 C21 142.2(5) . . ?
O1 Y1 C18 159.7(4) . . ?
O1 Y1 N1 80.2(5) . . ?
O1 Y1 C19 166.4(6) . . ?
O1 Y1 N4 75.5(5) . . ?
O1 Y1 C33 88.1(5) . . ?
N4 Y1 N3 130.41(11) . . ?
N4 Y1 C20 113.90(13) . . ?
N4 Y1 C21 140.51(11) . . ?
N4 Y1 C18 101.38(16) . . ?
N4 Y1 C19 92.61(19) . . ?
C33 Y1 N3 120.58(13) . . ?
C33 Y1 C20 73.19(15) . . ?
C33 Y1 C21 97.14(14) . . ?
C33 Y1 C18 109.25(14) . . ?
C33 Y1 C19 80.93(14) . . ?
C33 Y1 N4 66.25(14) . . ?
O1A Y1 N3 148.3(5) . . ?
O1A Y1 C20 143.4(4) . . ?
O1A Y1 C21 137.6(4) . . ?
O1A Y1 C18 168.0(4) . . ?
O1A Y1 C19 162.1(5) . . ?
O1A Y1 N4 77.6(5) . . ?
O1A Y1 C33 81.4(5) . . ?
C21 N3 Y1 75.7(2) . . ?
C21 N3 C18 109.4(3) . . ?
C21 N3 C22 125.9(3) . . ?
C18 N3 Y1 76.63(19) . . ?
C18 N3 C22 124.7(3) . . ?
C22 N3 Y1 115.3(2) . . ?
Y1 C20 H20 125.3 . . ?
C21 C20 Y1 76.1(2) . . ?
C21 C20 H20 125.3 . . ?
C21 C20 C19 108.2(4) . . ?
C19 C20 Y1 74.93(19) . . ?
C19 C20 H20 125.3 . . ?
C18 C5 C12 108.1(3) . . ?
C18 C5 C4 106.6(3) . . ?
C18 C5 C6 111.0(3) . . ?
C12 C5 C6 106.1(3) . . ?
C4 C5 C12 111.7(3) . . ?
C4 C5 C6 113.3(4) . . ?
C4 N2 Y1 130.4(3) . . ?
C4 N2 C1 104.6(4) . . ?
C1 N2 Y1 123.8(3) . . ?
N3 C21 Y1 75.18(18) . . ?
N3 C21 C23 122.8(3) . . ?
C20 C21 Y1 75.1(2) . . ?
C20 C21 N3 107.0(3) . . ?
C20 C21 C23 130.0(3) . . ?
C23 C21 Y1 112.3(2) . . ?
N3 C18 Y1 74.06(18) . . ?
N3 C18 C5 123.0(3) . . ?
C5 C18 Y1 114.0(2) . . ?
C19 C18 Y1 74.1(2) . . ?
C19 C18 N3 106.7(3) . . ?
C19 C18 C5 130.2(3) . . ?
C36 N1 Y1 128.7(2) . . ?
C39 N1 Y1 123.9(3) . . ?
C39 N1 C36 104.3(4) . . ?
Y1 C19 H19 124.9 . . ?
C20 C19 Y1 75.2(2) . . ?
C20 C19 H19 124.9 . . ?
C18 C19 Y1 77.5(2) . . ?
C18 C19 C20 108.6(3) . . ?
C18 C19 H19 124.9 . . ?
C51 O1 Y1 118.9(7) . . ?
C51 O1 C54 108.7(8) . . ?
C54 O1 Y1 131.2(8) . . ?
C31 C30 C23 120.7(4) . . ?
C35 C30 C23 122.8(3) . . ?
C35 C30 C31 116.4(4) . . ?
C46 N4 Y1 118.0(3) . . ?
C50 N4 Y1 123.0(3) . . ?
C50 N4 C46 119.0(4) . . ?
C25 C24 C23 123.3(4) . . ?
C25 C24 C29 117.1(4) . . ?
C29 C24 C23 119.4(4) . . ?
C21 C23 C30 108.6(3) . . ?
C21 C23 C24 111.4(3) . . ?
C24 C23 C30 106.7(3) . . ?
C36 C23 C21 106.2(3) . . ?
C36 C23 C30 111.4(3) . . ?
C36 C23 C24 112.5(3) . . ?
C30 C31 H31 119.3 . . ?
C32 C31 C30 121.4(4) . . ?
C32 C31 H31 119.3 . . ?
C17 C12 C5 121.2(4) . . ?
C13 C12 C5 120.8(4) . . ?
C13 C12 C17 118.0(4) . . ?
N2 C4 C5 118.3(4) . . ?
N2 C4 C3 110.1(4) . . ?
C3 C4 C5 131.6(4) . . ?
N1 C36 C23 117.6(3) . . ?
C37 C36 N1 110.4(3) . . ?
C37 C36 C23 131.9(3) . . ?
C11 C6 C5 122.3(4) . . ?
C7 C6 C5 120.2(4) . . ?
C7 C6 C11 117.3(4) . . ?
C24 C25 H25 118.9 . . ?
C24 C25 C26 122.3(5) . . ?
C26 C25 H25 118.9 . . ?
N3 C22 H22A 109.5 . . ?
N3 C22 H22B 109.5 . . ?
N3 C22 H22C 109.5 . . ?
H22A C22 H22B 109.5 . . ?
H22A C22 H22C 109.5 . . ?
H22B C22 H22C 109.5 . . ?
C24 C29 H29 119.6 . . ?
C28 C29 C24 120.8(5) . . ?
C28 C29 H29 119.6 . . ?
C1 C2 H2 126.8 . . ?
C1 C2 C3 106.5(4) . . ?
C3 C2 H2 126.8 . . ?
C45 C33 Y1 118.7(3) . . ?
C45 C33 C41 114.9(4) . . ?
C41 C33 Y1 126.3(4) . . ?
N2 C1 H1 123.9 . . ?
C2 C1 N2 112.1(5) . . ?
C2 C1 H1 123.9 . . ?
C36 C37 H37 126.5 . . ?
C36 C37 C38 107.0(4) . . ?
C38 C37 H37 126.5 . . ?
C33 C45 C46 119.3(4) . . ?
C33 C45 C44 121.9(4) . . ?
C44 C45 C46 118.8(5) . . ?
C12 C17 H17 119.7 . . ?
C12 C17 C16 120.6(5) . . ?
C16 C17 H17 119.7 . . ?
C37 C38 H38 126.7 . . ?
C39 C38 C37 106.6(4) . . ?
C39 C38 H38 126.7 . . ?
N4 C46 C45 116.7(4) . . ?
N4 C46 C47 119.6(4) . . ?
C47 C46 C45 123.5(4) . . ?
C4 C3 C2 106.7(4) . . ?
C4 C3 H3 126.7 . . ?
C2 C3 H3 126.7 . . ?
N1 C39 H39 124.1 . . ?
C38 C39 N1 111.7(4) . . ?
C38 C39 H39 124.1 . . ?
C31 C32 H32 119.7 . . ?
C40 C32 C31 120.6(4) . . ?
C40 C32 H32 119.7 . . ?
C30 C35 H35 119.0 . . ?
C30 C35 C34 121.9(4) . . ?
C34 C35 H35 119.0 . . ?
C6 C11 H11 118.9 . . ?
C10 C11 C6 122.3(5) . . ?
C10 C11 H11 118.9 . . ?
C29 C28 H28 119.6 . . ?
C27 C28 C29 120.8(5) . . ?
C27 C28 H28 119.6 . . ?
C33 C41 H41 118.2 . . ?
C42 C41 C33 123.6(5) . . ?
C42 C41 H41 118.2 . . ?
N4 C50 H50 118.7 . . ?
N4 C50 C49 122.6(5) . . ?
C49 C50 H50 118.7 . . ?
C28 C27 H27 120.2 . . ?
C28 C27 C26 119.6(5) . . ?
C26 C27 H27 120.2 . . ?
C6 C7 H7 119.6 . . ?
C6 C7 C8 120.8(6) . . ?
C8 C7 H7 119.6 . . ?
C12 C13 H13 120.0 . . ?
C12 C13 C14 120.1(5) . . ?
C14 C13 H13 120.0 . . ?
C25 C26 H26 120.3 . . ?
C27 C26 C25 119.3(5) . . ?
C27 C26 H26 120.3 . . ?
C17 C16 H16 119.6 . . ?
C15 C16 C17 120.9(6) . . ?
C15 C16 H16 119.6 . . ?
C7 C8 H8 119.9 . . ?
C9 C8 C7 120.3(6) . . ?
C9 C8 H8 119.9 . . ?
C16 C15 H15 120.3 . . ?
C16 C15 C14 119.4(5) . . ?
C14 C15 H15 120.3 . . ?
C11 C10 H10 120.3 . . ?
C9 C10 C11 119.5(6) . . ?
C9 C10 H10 120.3 . . ?
C13 C14 H14 119.5 . . ?
C15 C14 C13 121.0(5) . . ?
C15 C14 H14 119.5 . . ?
C41 C42 H42 120.3 . . ?
C43 C42 C41 119.4(5) . . ?
C43 C42 H42 120.3 . . ?
C46 C47 H47 119.9 . . ?
C48 C47 C46 120.2(5) . . ?
C48 C47 H47 119.9 . . ?
C45 C44 H44 119.9 . . ?
C43 C44 C45 120.1(6) . . ?
C43 C44 H44 119.9 . . ?
C32 C40 H40 120.0 . . ?
C34 C40 C32 119.9(5) . . ?
C34 C40 H40 120.0 . . ?
C8 C9 H9 120.2 . . ?
C10 C9 C8 119.7(5) . . ?
C10 C9 H9 120.2 . . ?
C35 C34 H34 120.1 . . ?
C40 C34 C35 119.8(5) . . ?
C40 C34 H34 120.1 . . ?
C50 C49 H49 120.8 . . ?
C48 C49 C50 118.3(5) . . ?
C48 C49 H49 120.8 . . ?
O1 C51 H51A 110.6 . . ?
O1 C51 H51B 110.6 . . ?
O1 C51 C52 105.6(9) . . ?
H51A C51 H51B 108.8 . . ?
C52 C51 H51A 110.6 . . ?
C52 C51 H51B 110.6 . . ?
C42 C43 H43 120.0 . . ?
C44 C43 C42 120.1(6) . . ?
C44 C43 H43 120.0 . . ?
C47 C48 H48 119.9 . . ?
C49 C48 C47 120.3(6) . . ?
C49 C48 H48 119.9 . . ?
O1 C54 H54A 110.9 . . ?
O1 C54 H54B 110.9 . . ?
O1 C54 C53 104.2(8) . . ?
H54A C54 H54B 108.9 . . ?
C53 C54 H54A 110.9 . . ?
C53 C54 H54B 110.9 . . ?
C54 C53 H53A 109.7 . . ?
C54 C53 H53B 109.7 . . ?
H53A C53 H53B 108.2 . . ?
C52 C53 C54 109.9(8) . . ?
C52 C53 H53A 109.7 . . ?
C52 C53 H53B 109.7 . . ?
C51 C52 H52A 110.9 . . ?
C51 C52 H52B 110.9 . . ?
C53 C52 C51 104.1(9) . . ?
C53 C52 H52A 110.9 . . ?
C53 C52 H52B 110.9 . . ?
H52A C52 H52B 109.0 . . ?
H51C C51A H51D 108.4 . . ?
C52A C51A H51C 110.1 . . ?
C52A C51A H51D 110.1 . . ?
O1A C51A H51C 110.1 . . ?
O1A C51A H51D 110.1 . . ?
O1A C51A C52A 108.2(8) . . ?
C51A C52A H52C 110.2 . . ?
C51A C52A H52D 110.2 . . ?
H52C C52A H52D 108.5 . . ?
C53A C52A C51A 107.6(9) . . ?
C53A C52A H52C 110.2 . . ?
C53A C52A H52D 110.2 . . ?
C52A C53A H53C 110.4 . . ?
C52A C53A H53D 110.4 . . ?
C52A C53A C54A 106.6(8) . . ?
H53C C53A H53D 108.6 . . ?
C54A C53A H53C 110.4 . . ?
C54A C53A H53D 110.4 . . ?
C53A C54A H54C 109.9 . . ?
C53A C54A H54D 109.9 . . ?
H54C C54A H54D 108.3 . . ?
O1A C54A C53A 109.1(9) . . ?
O1A C54A H54C 109.9 . . ?
O1A C54A H54D 109.9 . . ?
C51A O1A Y1 117.2(7) . . ?
C54A O1A Y1 137.1(8) . . ?
C54A O1A C51A 105.1(7) . . ?

loop_
_geom_bond_atom_site_label_1
_geom_bond_atom_site_label_2
_geom_bond_distance
_geom_bond_site_symmetry_2
_geom_bond_publ_flag
Y1 N3 2.764(6) . ?
Y1 C20 2.759(7) . ?
Y1 N2 2.373(6) . ?
Y1 C21 2.770(7) . ?
Y1 C18 2.796(7) . ?
Y1 N1 2.352(7) . ?
Y1 C19 2.755(7) . ?
Y1 O1 2.336(10) . ?
Y1 N4 2.547(6) . ?
Y1 C33 2.463(7) . ?
Y1 O1A 2.378(10) . ?
N3 C21 1.390(5) . ?
N3 C18 1.407(5) . ?
N3 C22 1.476(5) . ?
C20 H20 0.9800 . ?
C20 C21 1.373(5) . ?
C20 C19 1.419(5) . ?
C5 C18 1.512(6) . ?
C5 C12 1.553(6) . ?
C5 C4 1.523(6) . ?
C5 C6 1.554(6) . ?
N2 C4 1.376(6) . ?
N2 C1 1.377(5) . ?
C21 C23 1.526(6) . ?
C18 C19 1.364(5) . ?
N1 C36 1.390(5) . ?
N1 C39 1.375(5) . ?
C19 H19 0.9800 . ?
O1 C51 1.424(11) . ?
O1 C54 1.437(10) . ?
C30 C23 1.543(6) . ?
C30 C31 1.381(5) . ?
C30 C35 1.374(6) . ?
N4 C46 1.349(6) . ?
N4 C50 1.332(6) . ?
C24 C23 1.542(6) . ?
C24 C25 1.366(6) . ?
C24 C29 1.396(6) . ?
C23 C36 1.518(5) . ?
C31 H31 0.9300 . ?
C31 C32 1.379(6) . ?
C12 C17 1.379(6) . ?
C12 C13 1.370(6) . ?
C4 C3 1.390(6) . ?
C36 C37 1.354(6) . ?
C6 C11 1.380(6) . ?
C6 C7 1.374(6) . ?
C25 H25 0.9300 . ?
C25 C26 1.389(6) . ?
C22 H22A 0.9600 . ?
C22 H22B 0.9600 . ?
C22 H22C 0.9600 . ?
C29 H29 0.9300 . ?
C29 C28 1.374(7) . ?
C2 H2 0.9300 . ?
C2 C1 1.351(7) . ?
C2 C3 1.396(7) . ?
C33 C45 1.378(6) . ?
C33 C41 1.407(6) . ?
C1 H1 0.9300 . ?
C37 H37 0.9300 . ?
C37 C38 1.405(6) . ?
C45 C46 1.458(6) . ?
C45 C44 1.417(7) . ?
C17 H17 0.9300 . ?
C17 C16 1.395(7) . ?
C38 H38 0.9300 . ?
C38 C39 1.343(6) . ?
C46 C47 1.388(7) . ?
C3 H3 0.9300 . ?
C39 H39 0.9300 . ?
C32 H32 0.9300 . ?
C32 C40 1.354(7) . ?
C35 H35 0.9300 . ?
C35 C34 1.392(7) . ?
C11 H11 0.9300 . ?
C11 C10 1.378(7) . ?
C28 H28 0.9300 . ?
C28 C27 1.365(8) . ?
C41 H41 0.9300 . ?
C41 C42 1.380(8) . ?
C50 H50 0.9300 . ?
C50 C49 1.387(7) . ?
C27 H27 0.9300 . ?
C27 C26 1.369(8) . ?
C7 H7 0.9300 . ?
C7 C8 1.386(8) . ?
C13 H13 0.9300 . ?
C13 C14 1.397(7) . ?
C26 H26 0.9300 . ?
C16 H16 0.9300 . ?
C16 C15 1.335(8) . ?
C8 H8 0.9300 . ?
C8 C9 1.377(9) . ?
C15 H15 0.9300 . ?
C15 C14 1.357(8) . ?
C10 H10 0.9300 . ?
C10 C9 1.357(8) . ?
C14 H14 0.9300 . ?
C42 H42 0.9300 . ?
C42 C43 1.362(9) . ?
C47 H47 0.9300 . ?
C47 C48 1.360(8) . ?
C44 H44 0.9300 . ?
C44 C43 1.359(8) . ?
C40 H40 0.9300 . ?
C40 C34 1.345(7) . ?
C9 H9 0.9300 . ?
C34 H34 0.9300 . ?
C49 H49 0.9300 . ?
C49 C48 1.337(9) . ?
C51 H51A 0.9700 . ?
C51 H51B 0.9700 . ?
C51 C52 1.467(11) . ?
C43 H43 0.9300 . ?
C48 H48 0.9300 . ?
C54 H54A 0.9700 . ?
C54 H54B 0.9700 . ?
C54 C53 1.463(12) . ?
C53 H53A 0.9700 . ?
C53 H53B 0.9700 . ?
C53 C52 1.436(13) . ?
C52 H52A 0.9700 . ?
C52 H52B 0.9700 . ?
C51A H51C 0.9700 . ?
C51A H51D 0.9700 . ?
C51A C52A 1.456(11) . ?
C51A O1A 1.448(10) . ?
C52A H52C 0.9700 . ?
C52A H52D 0.9700 . ?
C52A C53A 1.416(13) . ?
C53A H53C 0.9700 . ?
C53A H53D 0.9700 . ?
C53A C54A 1.473(11) . ?
C54A H54C 0.9700 . ?
C54A H54D 0.9700 . ?
C54A O1A 1.419(10) . ?

loop_
_geom_torsion_atom_site_label_1
_geom_torsion_atom_site_label_2
_geom_torsion_atom_site_label_3
_geom_torsion_atom_site_label_4
_geom_torsion
_geom_torsion_site_symmetry_1
_geom_torsion_site_symmetry_2
_geom_torsion_site_symmetry_3
_geom_torsion_site_symmetry_4
_geom_torsion_publ_flag
Y1 N3 C21 C20 -69.0(2) . . . . ?
Y1 N3 C21 C23 107.2(3) . . . . ?
Y1 N3 C18 C5 -108.6(3) . . . . ?
Y1 N3 C18 C19 67.5(2) . . . . ?
Y1 C20 C21 N3 69.0(2) . . . . ?
Y1 C20 C21 C23 -106.8(3) . . . . ?
Y1 C20 C19 C18 -71.0(2) . . . . ?
Y1 N2 C4 C5 -12.3(5) . . . . ?
Y1 N2 C4 C3 168.5(2) . . . . ?
Y1 N2 C1 C2 -169.6(3) . . . . ?
Y1 C21 C23 C30 -85.3(3) . . . . ?
Y1 C21 C23 C24 157.5(2) . . . . ?
Y1 C21 C23 C36 34.7(3) . . . . ?
Y1 C18 C19 C20 69.5(2) . . . . ?
Y1 N1 C36 C23 18.6(5) . . . . ?
Y1 N1 C36 C37 -160.9(3) . . . . ?
Y1 N1 C39 C38 161.7(3) . . . . ?
Y1 O1 C51 C52 -163.8(12) . . . . ?
Y1 O1 C54 C53 176.2(14) . . . . ?
Y1 N4 C46 C45 -9.7(5) . . . . ?
Y1 N4 C46 C47 175.1(4) . . . . ?
Y1 N4 C50 C49 -177.4(5) . . . . ?
Y1 C33 C45 C46 6.1(5) . . . . ?
Y1 C33 C45 C44 -175.5(4) . . . . ?
Y1 C33 C41 C42 176.8(4) . . . . ?
N3 C21 C23 C30 -171.6(3) . . . . ?
N3 C21 C23 C24 71.2(4) . . . . ?
N3 C21 C23 C36 -51.6(4) . . . . ?
N3 C18 C19 Y1 -67.4(2) . . . . ?
N3 C18 C19 C20 2.1(4) . . . . ?
C20 C21 C23 C30 3.7(5) . . . . ?
C20 C21 C23 C24 -113.5(4) . . . . ?
C20 C21 C23 C36 123.7(4) . . . . ?
C5 C18 C19 Y1 108.3(4) . . . . ?
C5 C18 C19 C20 177.8(3) . . . . ?
C5 C12 C17 C16 179.9(4) . . . . ?
C5 C12 C13 C14 179.3(4) . . . . ?
C5 C4 C3 C2 -179.9(4) . . . . ?
C5 C6 C11 C10 -177.6(4) . . . . ?
C5 C6 C7 C8 178.0(4) . . . . ?
N2 C4 C3 C2 -0.8(4) . . . . ?
C21 N3 C18 Y1 -69.4(2) . . . . ?
C21 N3 C18 C5 -178.0(3) . . . . ?
C21 N3 C18 C19 -1.9(4) . . . . ?
C21 C20 C19 Y1 69.5(2) . . . . ?
C21 C20 C19 C18 -1.5(4) . . . . ?
C21 C23 C36 N1 -35.4(5) . . . . ?
C21 C23 C36 C37 143.9(5) . . . . ?
C18 N3 C21 Y1 70.0(2) . . . . ?
C18 N3 C21 C20 1.0(3) . . . . ?
C18 N3 C21 C23 177.2(3) . . . . ?
C18 C5 C12 C17 -107.3(4) . . . . ?
C18 C5 C12 C13 74.5(5) . . . . ?
C18 C5 C4 N2 28.9(4) . . . . ?
C18 C5 C4 C3 -152.1(4) . . . . ?
C18 C5 C6 C11 -3.9(5) . . . . ?
C18 C5 C6 C7 -178.6(4) . . . . ?
N1 C36 C37 C38 0.8(5) . . . . ?
C19 C20 C21 Y1 -68.7(2) . . . . ?
C19 C20 C21 N3 0.3(4) . . . . ?
C19 C20 C21 C23 -175.5(3) . . . . ?
O1 C51 C52 C53 -26.4(17) . . . . ?
O1 C54 C53 C52 -0.1(17) . . . . ?
C30 C23 C36 N1 82.7(4) . . . . ?
C30 C23 C36 C37 -98.0(5) . . . . ?
C30 C31 C32 C40 1.0(6) . . . . ?
C30 C35 C34 C40 -1.4(8) . . . . ?
N4 C46 C47 C48 3.8(9) . . . . ?
N4 C50 C49 C48 1.0(11) . . . . ?
C24 C23 C36 N1 -157.4(3) . . . . ?
C24 C23 C36 C37 21.9(6) . . . . ?
C24 C25 C26 C27 -0.7(6) . . . . ?
C24 C29 C28 C27 1.6(7) . . . . ?
C23 C30 C31 C32 178.3(3) . . . . ?
C23 C30 C35 C34 -178.1(4) . . . . ?
C23 C24 C25 C26 177.6(3) . . . . ?
C23 C24 C29 C28 -178.2(3) . . . . ?
C23 C36 C37 C38 -178.5(4) . . . . ?
C31 C30 C23 C21 -66.5(4) . . . . ?
C31 C30 C23 C24 53.7(4) . . . . ?
C31 C30 C23 C36 176.9(3) . . . . ?
C31 C30 C35 C34 2.1(6) . . . . ?
C31 C32 C40 C34 -0.2(7) . . . . ?
C12 C5 C18 Y1 89.4(3) . . . . ?
C12 C5 C18 N3 175.5(3) . . . . ?
C12 C5 C18 C19 0.4(5) . . . . ?
C12 C5 C4 N2 -89.0(4) . . . . ?
C12 C5 C4 C3 90.0(5) . . . . ?
C12 C5 C6 C11 113.4(4) . . . . ?
C12 C5 C6 C7 -61.4(5) . . . . ?
C12 C17 C16 C15 3.0(8) . . . . ?
C12 C13 C14 C15 -1.2(7) . . . . ?
C4 C5 C18 Y1 -30.7(3) . . . . ?
C4 C5 C18 N3 55.3(4) . . . . ?
C4 C5 C18 C19 -119.8(4) . . . . ?
C4 C5 C12 C17 9.7(5) . . . . ?
C4 C5 C12 C13 -168.6(4) . . . . ?
C4 C5 C6 C11 -123.7(4) . . . . ?
C4 C5 C6 C7 61.5(5) . . . . ?
C4 N2 C1 C2 -1.3(4) . . . . ?
C36 N1 C39 C38 0.2(5) . . . . ?
C36 C37 C38 C39 -0.7(5) . . . . ?
C6 C5 C18 Y1 -154.6(2) . . . . ?
C6 C5 C18 N3 -68.5(4) . . . . ?
C6 C5 C18 C19 116.4(4) . . . . ?
C6 C5 C12 C17 133.6(4) . . . . ?
C6 C5 C12 C13 -44.7(5) . . . . ?
C6 C5 C4 N2 151.3(3) . . . . ?
C6 C5 C4 C3 -29.8(5) . . . . ?
C6 C11 C10 C9 -0.8(7) . . . . ?
C6 C7 C8 C9 0.2(8) . . . . ?
C25 C24 C23 C21 3.1(5) . . . . ?
C25 C24 C23 C30 -115.3(4) . . . . ?
C25 C24 C23 C36 122.2(4) . . . . ?
C25 C24 C29 C28 -2.9(6) . . . . ?
C22 N3 C21 Y1 -111.2(3) . . . . ?
C22 N3 C21 C20 179.8(3) . . . . ?
C22 N3 C21 C23 -3.9(5) . . . . ?
C22 N3 C18 Y1 111.7(3) . . . . ?
C22 N3 C18 C5 3.1(5) . . . . ?
C22 N3 C18 C19 179.2(3) . . . . ?
C29 C24 C23 C21 178.1(3) . . . . ?
C29 C24 C23 C30 59.7(4) . . . . ?
C29 C24 C23 C36 -62.8(5) . . . . ?
C29 C24 C25 C26 2.5(6) . . . . ?
C29 C28 C27 C26 0.3(7) . . . . ?
C33 C45 C46 N4 2.6(6) . . . . ?
C33 C45 C46 C47 177.6(5) . . . . ?
C33 C45 C44 C43 -2.4(8) . . . . ?
C33 C41 C42 C43 -0.9(9) . . . . ?
C1 N2 C4 C5 -179.5(3) . . . . ?
C1 N2 C4 C3 1.3(4) . . . . ?
C1 C2 C3 C4 0.0(4) . . . . ?
C37 C38 C39 N1 0.3(6) . . . . ?
C45 C33 C41 C42 -0.5(7) . . . . ?
C45 C46 C47 C48 -171.1(6) . . . . ?
C45 C44 C43 C42 0.9(10) . . . . ?
C17 C12 C13 C14 0.9(6) . . . . ?
C17 C16 C15 C14 -3.2(9) . . . . ?
C46 N4 C50 C49 2.0(8) . . . . ?
C46 C45 C44 C43 176.1(5) . . . . ?
C46 C47 C48 C49 -0.7(12) . . . . ?
C3 C2 C1 N2 0.8(5) . . . . ?
C39 N1 C36 C23 178.8(3) . . . . ?
C39 N1 C36 C37 -0.6(5) . . . . ?
C32 C40 C34 C35 0.4(8) . . . . ?
C35 C30 C23 C21 113.7(4) . . . . ?
C35 C30 C23 C24 -126.1(4) . . . . ?
C35 C30 C23 C36 -2.9(5) . . . . ?
C35 C30 C31 C32 -1.9(5) . . . . ?
C11 C6 C7 C8 3.0(7) . . . . ?
C11 C10 C9 C8 4.1(8) . . . . ?
C28 C27 C26 C25 -0.7(7) . . . . ?
C41 C33 C45 C46 -176.3(4) . . . . ?
C41 C33 C45 C44 2.1(6) . . . . ?
C41 C42 C43 C44 0.6(10) . . . . ?
C50 N4 C46 C45 170.9(4) . . . . ?
C50 N4 C46 C47 -4.3(7) . . . . ?
C50 C49 C48 C47 -1.6(12) . . . . ?
C7 C6 C11 C10 -2.7(6) . . . . ?
C7 C8 C9 C10 -3.8(9) . . . . ?
C13 C12 C17 C16 -1.8(7) . . . . ?
C16 C15 C14 C13 2.3(8) . . . . ?
C44 C45 C46 N4 -175.9(4) . . . . ?
C44 C45 C46 C47 -0.9(7) . . . . ?
C51 O1 C54 C53 -17.0(17) . . . . ?
C54 O1 C51 C52 27.6(17) . . . . ?
C54 C53 C52 C51 16.3(17) . . . . ?
C51A C52A C53A C54A 1.6(17) . . . . ?
C52A C51A O1A Y1 -169.1(12) . . . . ?
C52A C51A O1A C54A 18.3(17) . . . . ?
C52A C53A C54A O1A 10.1(18) . . . . ?
C53A C54A O1A Y1 172.3(15) . . . . ?
C53A C54A O1A C51A -17.4(17) . . . . ?
O1A C51A C52A C53A -12.5(17) . . . . ?

loop_
_smtbx_masks_void_nr
_smtbx_masks_void_average_x
_smtbx_masks_void_average_y
_smtbx_masks_void_average_z
_smtbx_masks_void_volume
_smtbx_masks_void_count_electrons
_smtbx_masks_void_content
1 0.000 0.000 0.500 498.0 90.4 ?
